data_7245496
loop_
_publ_author_name
'Lindenau, Kevin'
'Spannenberg, Anke'
'Rei\&s, Fabian'
'Beweries, Torsten'

_publ_section_title
;
 Mono- and dinuclear zirconocene(iv) amide complexes for the catalytic
 dehydropolymerisation of phenylsilane
;
_journal_issue 40
_journal_name_full 'RSC Advances'
_journal_page_first 26277
_journal_page_last 26283
_journal_paper_doi 10.1039/D2RA04955D
_journal_volume 12
_journal_year 2022
_chemical_formula_sum 'C24 H36 N2 Zr'
_chemical_formula_weight 443.77
_space_group_crystal_system orthorhombic
_space_group_IT_number 61
_space_group_name_Hall '-P 2ac 2ab'
_space_group_name_H-M_alt 'P b c a'
_atom_sites_solution_hydrogens geom
_audit_creation_method SHELXL-2018/3
_audit_update_record
;
2022-06-23 deposited with the CCDC.	2022-09-08 downloaded from the CCDC.
;
_cell_angle_alpha 90
_cell_angle_beta 90
_cell_angle_gamma 90
_cell_formula_units_Z 8
_cell_length_a 9.8199(3)
_cell_length_b 13.2654(4)
_cell_length_c 32.3207(9)
_cell_measurement_reflns_used 9849
_cell_measurement_temperature 150(2)
_cell_measurement_theta_max 28.77
_cell_measurement_theta_min 2.43
_cell_volume 4210.3(2)
_computing_cell_refinement 'SAINT (Bruker, 2013)'
_computing_data_collection 'APEX2 (Bruker, 2014)'
_computing_data_reduction SAINT
_computing_structure_refinement 'SHELXL-2018/3 (Sheldrick, 2015)'
_computing_structure_solution 'SHELXS-97 (Sheldrick, 2008)'
_diffrn_ambient_temperature 150(2)
_diffrn_detector_area_resol_mean 8.3333
_diffrn_measured_fraction_theta_full 1.000
_diffrn_measured_fraction_theta_max 1.000
_diffrn_measurement_device_type 'Bruker APEX-II CCD'
_diffrn_measurement_method '\f and \w scans'
_diffrn_radiation_type MoK\a
_diffrn_radiation_wavelength 0.71073
_diffrn_reflns_av_R_equivalents 0.0309
_diffrn_reflns_av_unetI/netI 0.0213
_diffrn_reflns_Laue_measured_fraction_full 1.000
_diffrn_reflns_Laue_measured_fraction_max 1.000
_diffrn_reflns_limit_h_max 13
_diffrn_reflns_limit_h_min -11
_diffrn_reflns_limit_k_max 15
_diffrn_reflns_limit_k_min -17
_diffrn_reflns_limit_l_max 43
_diffrn_reflns_limit_l_min -43
_diffrn_reflns_number 36367
_diffrn_reflns_point_group_measured_fraction_full 1.000
_diffrn_reflns_point_group_measured_fraction_max 1.000
_diffrn_reflns_theta_full 25.242
_diffrn_reflns_theta_max 28.791
_diffrn_reflns_theta_min 2.427
_diffrn_source 'fine-focus sealed tube'
_exptl_absorpt_coefficient_mu 0.533
_exptl_absorpt_correction_T_max 0.93
_exptl_absorpt_correction_T_min 0.90
_exptl_absorpt_correction_type multi-scan
_exptl_absorpt_process_details 'SADABS (Bruker, 2014)'
_exptl_crystal_colour yellow
_exptl_crystal_density_diffrn 1.400
_exptl_crystal_description block
_exptl_crystal_F_000 1872
_exptl_crystal_size_max 0.21
_exptl_crystal_size_mid 0.16
_exptl_crystal_size_min 0.14
_refine_diff_density_max 0.484
_refine_diff_density_min -0.334
_refine_diff_density_rms 0.063
_refine_ls_extinction_method none
_refine_ls_goodness_of_fit_ref 1.049
_refine_ls_hydrogen_treatment constr
_refine_ls_matrix_type full
_refine_ls_number_parameters 248
_refine_ls_number_reflns 5484
_refine_ls_number_restraints 0
_refine_ls_restrained_S_all 1.049
_refine_ls_R_factor_all 0.0362
_refine_ls_R_factor_gt 0.0276
_refine_ls_shift/su_max 0.001
_refine_ls_shift/su_mean 0.000
_refine_ls_structure_factor_coef Fsqd
_refine_ls_weighting_details 'w=1/[\s^2^(Fo^2^)+(0.0330P)^2^+2.2657P] where P=(Fo^2^+2Fc^2^)/3'
_refine_ls_weighting_scheme calc
_refine_ls_wR_factor_gt 0.0661
_refine_ls_wR_factor_ref 0.0707
_reflns_Friedel_coverage 0.000
_reflns_number_gt 4575
_reflns_number_total 5484
_reflns_threshold_expression 'I > 2\s(I)'
_cod_data_source_file d2ra04955d2.cif
_cod_data_source_block AX2271
_cod_database_code 7245496
_shelx_shelxl_version_number 2018/3
_shelx_space_group_comment
;
The symmetry employed for this shelxl refinement is uniquely defined
by the following loop, which should always be used as a source of
symmetry information in preference to the above space-group names.
They are only intended as comments.
;

loop_
_space_group_symop_operation_xyz
'x, y, z'
'x+1/2, -y+1/2, -z'
'-x, y+1/2, -z+1/2'
'-x+1/2, -y, z+1/2'
'-x, -y, -z'
'-x-1/2, y-1/2, z'
'x, -y-1/2, z-1/2'
'x-1/2, y, -z-1/2'

loop_
_atom_site_label
_atom_site_type_symbol
_atom_site_fract_x
_atom_site_fract_y
_atom_site_fract_z
_atom_site_U_iso_or_equiv
_atom_site_adp_type
_atom_site_occupancy
_atom_site_site_symmetry_order
_atom_site_calc_flag
_atom_site_refinement_flags_posn
_atom_site_refinement_flags_adp
_atom_site_refinement_flags_occupancy
_atom_site_disorder_assembly
_atom_site_disorder_group
C1 C 0.30114(17) 0.59831(13) 0.41617(5) 0.0250(3) Uani 1 1 d . . . . .
H1A H 0.308934 0.646946 0.438873 0.037 Uiso 1 1 calc R U . . .
H1B H 0.296072 0.634472 0.389780 0.037 Uiso 1 1 calc R U . . .
H1C H 0.380987 0.553989 0.416140 0.037 Uiso 1 1 calc R U . . .
C2 C 0.18487(18) 0.49030(13) 0.46204(5) 0.0235(3) Uani 1 1 d . . . . .
H2A H 0.263253 0.444641 0.462999 0.035 Uiso 1 1 calc R U . . .
H2B H 0.101086 0.451938 0.466883 0.035 Uiso 1 1 calc R U . . .
H2C H 0.194677 0.542050 0.483473 0.035 Uiso 1 1 calc R U . . .
C3 C 0.17691(18) 0.58173(14) 0.28523(5) 0.0248(4) Uani 1 1 d . . . . .
H3A H 0.258564 0.623786 0.282788 0.037 Uiso 1 1 calc R U . . .
H3B H 0.095616 0.623865 0.282021 0.037 Uiso 1 1 calc R U . . .
H3C H 0.177965 0.529908 0.263621 0.037 Uiso 1 1 calc R U . . .
C4 C 0.29836(17) 0.47365(13) 0.32994(5) 0.0254(4) Uani 1 1 d . . . . .
H4A H 0.304497 0.425615 0.306976 0.038 Uiso 1 1 calc R U . . .
H4B H 0.295493 0.436793 0.356201 0.038 Uiso 1 1 calc R U . . .
H4C H 0.378045 0.518114 0.329582 0.038 Uiso 1 1 calc R U . . .
C5 C -0.10129(16) 0.66292(12) 0.33288(5) 0.0190(3) Uani 1 1 d . . . . .
H5 H -0.112776 0.647422 0.304397 0.023 Uiso 1 1 calc R U . . .
C6 C 0.00932(16) 0.71733(12) 0.35024(5) 0.0196(3) Uani 1 1 d . . . . .
H6 H 0.084136 0.744879 0.335434 0.023 Uiso 1 1 calc R U . . .
C7 C -0.01147(16) 0.72327(12) 0.39339(5) 0.0184(3) Uani 1 1 d . . . . .
C8 C 0.06695(17) 0.78191(12) 0.42524(5) 0.0235(3) Uani 1 1 d . . . . .
H8A H 0.050982 0.854926 0.421159 0.028 Uiso 1 1 calc R U . . .
H8B H 0.165573 0.768918 0.421792 0.028 Uiso 1 1 calc R U . . .
C9 C 0.02302(19) 0.75176(15) 0.46904(5) 0.0301(4) Uani 1 1 d . . . . .
H9A H 0.060363 0.684373 0.475725 0.036 Uiso 1 1 calc R U . . .
H9B H 0.060455 0.800600 0.489215 0.036 Uiso 1 1 calc R U . . .
C10 C -0.13120(19) 0.74931(14) 0.47269(5) 0.0305(4) Uani 1 1 d . . . . .
H10A H -0.168395 0.815894 0.464711 0.037 Uiso 1 1 calc R U . . .
H10B H -0.156575 0.736606 0.501871 0.037 Uiso 1 1 calc R U . . .
C11 C -0.19469(17) 0.66803(13) 0.44534(5) 0.0233(3) Uani 1 1 d . . . . .
H11A H -0.178781 0.600904 0.457825 0.028 Uiso 1 1 calc R U . . .
H11B H -0.294252 0.678882 0.443531 0.028 Uiso 1 1 calc R U . . .
C12 C -0.13388(15) 0.67098(12) 0.40271(5) 0.0176(3) Uani 1 1 d . . . . .
C13 C -0.19131(16) 0.63573(12) 0.36503(5) 0.0181(3) Uani 1 1 d . . . . .
C14 C -0.32280(16) 0.57938(13) 0.36083(5) 0.0220(3) Uani 1 1 d . . . . .
H14A H -0.338705 0.563367 0.331304 0.026 Uiso 1 1 calc R U . . .
H14B H -0.398608 0.622636 0.370443 0.026 Uiso 1 1 calc R U . . .
C15 C -0.32167(16) 0.48062(12) 0.38618(5) 0.0216(3) Uani 1 1 d . . . . .
H15A H -0.340872 0.496182 0.415563 0.026 Uiso 1 1 calc R U . . .
H15B H -0.394577 0.435494 0.375961 0.026 Uiso 1 1 calc R U . . .
C16 C -0.18680(15) 0.42745(12) 0.38302(5) 0.0182(3) Uani 1 1 d . . . . .
C17 C -0.09723(16) 0.40358(12) 0.41572(5) 0.0191(3) Uani 1 1 d . . . . .
H17 H -0.110540 0.420027 0.444036 0.023 Uiso 1 1 calc R U . . .
C18 C 0.01624(16) 0.35082(12) 0.39914(5) 0.0185(3) Uani 1 1 d . . . . .
H18 H 0.091497 0.325557 0.414425 0.022 Uiso 1 1 calc R U . . .
C19 C -0.00243(16) 0.34257(12) 0.35618(5) 0.0175(3) Uani 1 1 d . . . . .
C20 C 0.07828(17) 0.28323(12) 0.32504(5) 0.0213(3) Uani 1 1 d . . . . .
H20A H 0.064341 0.210276 0.329920 0.026 Uiso 1 1 calc R U . . .
H20B H 0.176414 0.297976 0.328582 0.026 Uiso 1 1 calc R U . . .
C21 C 0.03518(17) 0.30940(13) 0.28081(5) 0.0228(3) Uani 1 1 d . . . . .
H21A H 0.070504 0.376922 0.273397 0.027 Uiso 1 1 calc R U . . .
H21B H 0.074672 0.259759 0.261342 0.027 Uiso 1 1 calc R U . . .
C22 C -0.11965(17) 0.30874(13) 0.27695(5) 0.0237(3) Uani 1 1 d . . . . .
H22A H -0.155177 0.242700 0.286274 0.028 Uiso 1 1 calc R U . . .
H22B H -0.145278 0.317686 0.247550 0.028 Uiso 1 1 calc R U . . .
C23 C -0.18446(17) 0.39279(13) 0.30283(5) 0.0229(3) Uani 1 1 d . . . . .
H23A H -0.166627 0.458870 0.289670 0.027 Uiso 1 1 calc R U . . .
H23B H -0.284276 0.382778 0.304097 0.027 Uiso 1 1 calc R U . . .
C24 C -0.12643(15) 0.39207(12) 0.34588(5) 0.0172(3) Uani 1 1 d . . . . .
N1 N 0.17833(13) 0.53809(10) 0.42172(4) 0.0179(3) Uani 1 1 d . . . . .
N2 N 0.17481(13) 0.53385(10) 0.32555(4) 0.0183(3) Uani 1 1 d . . . . .
Zr1 Zr 0.03177(2) 0.53405(2) 0.37412(2) 0.01334(5) Uani 1 1 d . . . . .

loop_
_atom_site_aniso_label
_atom_site_aniso_U_11
_atom_site_aniso_U_22
_atom_site_aniso_U_33
_atom_site_aniso_U_23
_atom_site_aniso_U_13
_atom_site_aniso_U_12
C1 0.0226(8) 0.0266(9) 0.0257(8) -0.0022(7) -0.0028(6) -0.0026(7)
C2 0.0267(8) 0.0258(9) 0.0180(7) 0.0004(6) -0.0033(6) 0.0037(7)
C3 0.0289(8) 0.0269(9) 0.0185(7) 0.0015(6) 0.0068(6) -0.0035(7)
C4 0.0212(8) 0.0258(9) 0.0292(9) -0.0033(7) 0.0045(7) 0.0025(7)
C5 0.0204(7) 0.0186(8) 0.0181(7) 0.0039(6) -0.0018(6) 0.0028(6)
C6 0.0212(7) 0.0143(8) 0.0232(8) 0.0051(6) 0.0007(6) -0.0001(6)
C7 0.0201(7) 0.0126(7) 0.0226(8) 0.0006(6) -0.0008(6) 0.0023(6)
C8 0.0236(8) 0.0175(8) 0.0294(8) -0.0034(6) -0.0035(7) 0.0003(7)
C9 0.0350(10) 0.0297(10) 0.0257(9) -0.0063(7) -0.0065(7) 0.0049(8)
C10 0.0371(10) 0.0315(10) 0.0230(8) -0.0060(7) 0.0018(7) 0.0038(8)
C11 0.0245(8) 0.0229(9) 0.0224(8) -0.0011(6) 0.0041(6) 0.0029(7)
C12 0.0184(7) 0.0155(7) 0.0190(7) 0.0009(6) 0.0014(6) 0.0037(6)
C13 0.0159(7) 0.0161(7) 0.0224(7) 0.0028(6) -0.0008(6) 0.0027(6)
C14 0.0152(7) 0.0232(9) 0.0275(8) 0.0003(7) -0.0016(6) 0.0016(6)
C15 0.0155(7) 0.0211(8) 0.0282(8) 0.0018(6) 0.0025(6) -0.0019(6)
C16 0.0164(7) 0.0155(7) 0.0228(7) 0.0029(6) 0.0020(6) -0.0025(6)
C17 0.0220(7) 0.0178(8) 0.0173(7) 0.0034(6) 0.0032(6) -0.0031(6)
C18 0.0200(7) 0.0133(7) 0.0221(7) 0.0043(6) -0.0017(6) 0.0007(6)
C19 0.0202(7) 0.0132(7) 0.0190(7) 0.0011(6) 0.0000(6) -0.0010(6)
C20 0.0216(8) 0.0169(8) 0.0252(8) -0.0029(6) 0.0003(6) 0.0013(6)
C21 0.0270(8) 0.0220(8) 0.0195(7) -0.0032(6) 0.0027(6) -0.0021(7)
C22 0.0289(9) 0.0226(8) 0.0195(7) -0.0023(6) -0.0034(6) -0.0034(7)
C23 0.0224(8) 0.0237(8) 0.0227(8) -0.0013(6) -0.0048(6) -0.0001(7)
C24 0.0170(7) 0.0148(7) 0.0198(7) 0.0010(6) -0.0019(6) -0.0026(6)
N1 0.0172(6) 0.0182(7) 0.0184(6) 0.0014(5) -0.0010(5) 0.0006(5)
N2 0.0173(6) 0.0188(7) 0.0190(6) 0.0012(5) 0.0016(5) -0.0002(5)
Zr1 0.01340(8) 0.01324(8) 0.01336(8) 0.00126(5) 0.00028(5) 0.00041(5)

loop_
_atom_type_symbol
_atom_type_description
_atom_type_scat_dispersion_real
_atom_type_scat_dispersion_imag
_atom_type_scat_source
C C 0.0033 0.0016 'International Tables Vol C Tables 4.2.6.8 and 6.1.1.4'
H H 0.0000 0.0000 'International Tables Vol C Tables 4.2.6.8 and 6.1.1.4'
N N 0.0061 0.0033 'International Tables Vol C Tables 4.2.6.8 and 6.1.1.4'
Zr Zr -2.9673 0.5597 'International Tables Vol C Tables 4.2.6.8 and 6.1.1.4'

loop_
_geom_angle_atom_site_label_1
_geom_angle_atom_site_label_2
_geom_angle_atom_site_label_3
_geom_angle
_geom_angle_site_symmetry_1
_geom_angle_site_symmetry_3
_geom_angle_publ_flag
N1 C1 H1A 109.5 . . ?
N1 C1 H1B 109.5 . . ?
H1A C1 H1B 109.5 . . ?
N1 C1 H1C 109.5 . . ?
H1A C1 H1C 109.5 . . ?
H1B C1 H1C 109.5 . . ?
N1 C2 H2A 109.5 . . ?
N1 C2 H2B 109.5 . . ?
H2A C2 H2B 109.5 . . ?
N1 C2 H2C 109.5 . . ?
H2A C2 H2C 109.5 . . ?
H2B C2 H2C 109.5 . . ?
N2 C3 H3A 109.5 . . ?
N2 C3 H3B 109.5 . . ?
H3A C3 H3B 109.5 . . ?
N2 C3 H3C 109.5 . . ?
H3A C3 H3C 109.5 . . ?
H3B C3 H3C 109.5 . . ?
N2 C4 H4A 109.5 . . ?
N2 C4 H4B 109.5 . . ?
H4A C4 H4B 109.5 . . ?
N2 C4 H4C 109.5 . . ?
H4A C4 H4C 109.5 . . ?
H4B C4 H4C 109.5 . . ?
C13 C5 C6 108.55(14) . . ?
C13 C5 Zr1 76.29(9) . . ?
C6 C5 Zr1 74.94(9) . . ?
C13 C5 H5 125.7 . . ?
C6 C5 H5 125.7 . . ?
Zr1 C5 H5 115.2 . . ?
C7 C6 C5 107.96(14) . . ?
C7 C6 Zr1 76.57(9) . . ?
C5 C6 Zr1 72.68(9) . . ?
C7 C6 H6 126.0 . . ?
C5 C6 H6 126.0 . . ?
Zr1 C6 H6 116.8 . . ?
C6 C7 C12 107.74(14) . . ?
C6 C7 C8 129.17(14) . . ?
C12 C7 C8 122.77(14) . . ?
C6 C7 Zr1 71.84(9) . . ?
C12 C7 Zr1 73.73(9) . . ?
C8 C7 Zr1 125.14(10) . . ?
C7 C8 C9 110.69(14) . . ?
C7 C8 H8A 109.5 . . ?
C9 C8 H8A 109.5 . . ?
C7 C8 H8B 109.5 . . ?
C9 C8 H8B 109.5 . . ?
H8A C8 H8B 108.1 . . ?
C10 C9 C8 110.96(15) . . ?
C10 C9 H9A 109.4 . . ?
C8 C9 H9A 109.4 . . ?
C10 C9 H9B 109.4 . . ?
C8 C9 H9B 109.4 . . ?
H9A C9 H9B 108.0 . . ?
C9 C10 C11 112.15(15) . . ?
C9 C10 H10A 109.2 . . ?
C11 C10 H10A 109.2 . . ?
C9 C10 H10B 109.2 . . ?
C11 C10 H10B 109.2 . . ?
H10A C10 H10B 107.9 . . ?
C12 C11 C10 110.50(14) . . ?
C12 C11 H11A 109.6 . . ?
C10 C11 H11A 109.6 . . ?
C12 C11 H11B 109.6 . . ?
C10 C11 H11B 109.6 . . ?
H11A C11 H11B 108.1 . . ?
C7 C12 C13 108.35(13) . . ?
C7 C12 C11 122.94(14) . . ?
C13 C12 C11 128.29(14) . . ?
C7 C12 Zr1 74.75(9) . . ?
C13 C12 Zr1 73.42(9) . . ?
C11 C12 Zr1 123.70(10) . . ?
C5 C13 C12 107.35(14) . . ?
C5 C13 C14 126.92(14) . . ?
C12 C13 C14 125.72(14) . . ?
C5 C13 Zr1 71.74(9) . . ?
C12 C13 Zr1 74.84(8) . . ?
C14 C13 Zr1 118.65(10) . . ?
C13 C14 C15 111.64(13) . . ?
C13 C14 H14A 109.3 . . ?
C15 C14 H14A 109.3 . . ?
C13 C14 H14B 109.3 . . ?
C15 C14 H14B 109.3 . . ?
H14A C14 H14B 108.0 . . ?
C16 C15 C14 111.59(13) . . ?
C16 C15 H15A 109.3 . . ?
C14 C15 H15A 109.3 . . ?
C16 C15 H15B 109.3 . . ?
C14 C15 H15B 109.3 . . ?
H15A C15 H15B 108.0 . . ?
C17 C16 C24 107.39(13) . . ?
C17 C16 C15 127.12(15) . . ?
C24 C16 C15 125.49(14) . . ?
C17 C16 Zr1 71.86(9) . . ?
C24 C16 Zr1 74.92(9) . . ?
C15 C16 Zr1 118.81(10) . . ?
C16 C17 C18 108.49(13) . . ?
C16 C17 Zr1 76.16(9) . . ?
C18 C17 Zr1 75.17(9) . . ?
C16 C17 H17 125.8 . . ?
C18 C17 H17 125.8 . . ?
Zr1 C17 H17 115.1 . . ?
C19 C18 C17 107.98(13) . . ?
C19 C18 Zr1 76.71(9) . . ?
C17 C18 Zr1 72.47(9) . . ?
C19 C18 H18 126.0 . . ?
C17 C18 H18 126.0 . . ?
Zr1 C18 H18 116.9 . . ?
C18 C19 C24 107.86(14) . . ?
C18 C19 C20 129.32(14) . . ?
C24 C19 C20 122.43(14) . . ?
C18 C19 Zr1 71.93(9) . . ?
C24 C19 Zr1 73.42(9) . . ?
C20 C19 Zr1 125.92(10) . . ?
C19 C20 C21 111.14(13) . . ?
C19 C20 H20A 109.4 . . ?
C21 C20 H20A 109.4 . . ?
C19 C20 H20B 109.4 . . ?
C21 C20 H20B 109.4 . . ?
H20A C20 H20B 108.0 . . ?
C22 C21 C20 110.53(13) . . ?
C22 C21 H21A 109.5 . . ?
C20 C21 H21A 109.5 . . ?
C22 C21 H21B 109.5 . . ?
C20 C21 H21B 109.5 . . ?
H21A C21 H21B 108.1 . . ?
C21 C22 C23 111.41(13) . . ?
C21 C22 H22A 109.3 . . ?
C23 C22 H22A 109.3 . . ?
C21 C22 H22B 109.3 . . ?
C23 C22 H22B 109.3 . . ?
H22A C22 H22B 108.0 . . ?
C24 C23 C22 110.08(13) . . ?
C24 C23 H23A 109.6 . . ?
C22 C23 H23A 109.6 . . ?
C24 C23 H23B 109.6 . . ?
C22 C23 H23B 109.6 . . ?
H23A C23 H23B 108.2 . . ?
C16 C24 C19 108.21(13) . . ?
C16 C24 C23 128.50(14) . . ?
C19 C24 C23 122.92(14) . . ?
C16 C24 Zr1 73.37(9) . . ?
C19 C24 Zr1 75.03(9) . . ?
C23 C24 Zr1 123.05(11) . . ?
C2 N1 C1 108.26(13) . . ?
C2 N1 Zr1 132.45(11) . . ?
C1 N1 Zr1 119.29(10) . . ?
C3 N2 C4 108.38(13) . . ?
C3 N2 Zr1 132.75(11) . . ?
C4 N2 Zr1 118.85(10) . . ?
N2 Zr1 N1 95.09(5) . . ?
N2 Zr1 C5 87.28(5) . . ?
N1 Zr1 C5 136.04(5) . . ?
N2 Zr1 C17 136.77(5) . . ?
N1 Zr1 C17 88.36(5) . . ?
C5 Zr1 C17 118.89(5) . . ?
N2 Zr1 C6 80.44(5) . . ?
N1 Zr1 C6 104.76(5) . . ?
C5 Zr1 C6 32.38(5) . . ?
C17 Zr1 C6 140.02(5) . . ?
N2 Zr1 C18 105.86(5) . . ?
N1 Zr1 C18 80.48(5) . . ?
C5 Zr1 C18 140.81(5) . . ?
C17 Zr1 C18 32.36(5) . . ?
C6 Zr1 C18 171.61(5) . . ?
N2 Zr1 C16 129.46(5) . . ?
N1 Zr1 C16 119.96(5) . . ?
C5 Zr1 C16 89.97(5) . . ?
C17 Zr1 C16 31.98(5) . . ?
C6 Zr1 C16 118.77(5) . . ?
C18 Zr1 C16 52.97(5) . . ?
N2 Zr1 C13 118.70(5) . . ?
N1 Zr1 C13 130.34(5) . . ?
C5 Zr1 C13 31.97(5) . . ?
C17 Zr1 C13 89.60(5) . . ?
C6 Zr1 C13 53.01(5) . . ?
C18 Zr1 C13 118.61(5) . . ?
C16 Zr1 C13 66.13(5) . . ?
N2 Zr1 C24 97.79(5) . . ?
N1 Zr1 C24 132.92(5) . . ?
C5 Zr1 C24 89.77(5) . . ?
C17 Zr1 C24 52.67(5) . . ?
C6 Zr1 C24 121.96(5) . . ?
C18 Zr1 C24 52.45(5) . . ?
C16 Zr1 C24 31.71(5) . . ?
C13 Zr1 C24 80.35(5) . . ?
N2 Zr1 C12 132.92(5) . . ?
N1 Zr1 C12 98.60(5) . . ?
C5 Zr1 C12 52.71(5) . . ?
C17 Zr1 C12 88.62(5) . . ?
C6 Zr1 C12 52.53(5) . . ?
C18 Zr1 C12 120.73(5) . . ?
C16 Zr1 C12 79.85(5) . . ?
C13 Zr1 C12 31.74(5) . . ?
C24 Zr1 C12 104.81(5) . . ?
N2 Zr1 C7 106.64(5) . . ?
N1 Zr1 C7 85.00(5) . . ?
C5 Zr1 C7 52.75(5) . . ?
C17 Zr1 C7 116.59(5) . . ?
C6 Zr1 C7 31.59(5) . . ?
C18 Zr1 C7 145.35(5) . . ?
C16 Zr1 C7 111.27(5) . . ?
C13 Zr1 C7 52.48(5) . . ?
C24 Zr1 C7 132.74(5) . . ?
C12 Zr1 C7 31.52(5) . . ?
N2 Zr1 C19 85.38(5) . . ?
N1 Zr1 C19 105.85(5) . . ?
C5 Zr1 C19 118.09(5) . . ?
C17 Zr1 C19 52.57(5) . . ?
C6 Zr1 C19 147.21(5) . . ?
C18 Zr1 C19 31.37(5) . . ?
C16 Zr1 C19 52.40(5) . . ?
C13 Zr1 C19 111.74(5) . . ?
C24 Zr1 C19 31.55(5) . . ?
C12 Zr1 C19 132.23(5) . . ?
C7 Zr1 C19 163.30(5) . . ?

loop_
_geom_bond_atom_site_label_1
_geom_bond_atom_site_label_2
_geom_bond_distance
_geom_bond_site_symmetry_2
_geom_bond_publ_flag
C1 N1 1.458(2) . ?
C1 H1A 0.9800 . ?
C1 H1B 0.9800 . ?
C1 H1C 0.9800 . ?
C2 N1 1.4505(19) . ?
C2 H2A 0.9800 . ?
C2 H2B 0.9800 . ?
C2 H2C 0.9800 . ?
C3 N2 1.450(2) . ?
C3 H3A 0.9800 . ?
C3 H3B 0.9800 . ?
C3 H3C 0.9800 . ?
C4 N2 1.459(2) . ?
C4 H4A 0.9800 . ?
C4 H4B 0.9800 . ?
C4 H4C 0.9800 . ?
C5 C13 1.411(2) . ?
C5 C6 1.420(2) . ?
C5 Zr1 2.5311(15) . ?
C5 H5 0.9500 . ?
C6 C7 1.412(2) . ?
C6 Zr1 2.5603(15) . ?
C6 H6 0.9500 . ?
C7 C12 1.420(2) . ?
C7 C8 1.503(2) . ?
C7 Zr1 2.6208(15) . ?
C8 C9 1.533(2) . ?
C8 H8A 0.9900 . ?
C8 H8B 0.9900 . ?
C9 C10 1.519(3) . ?
C9 H9A 0.9900 . ?
C9 H9B 0.9900 . ?
C10 C11 1.527(2) . ?
C10 H10A 0.9900 . ?
C10 H10B 0.9900 . ?
C11 C12 1.502(2) . ?
C11 H11A 0.9900 . ?
C11 H11B 0.9900 . ?
C12 C13 1.421(2) . ?
C12 Zr1 2.6076(15) . ?
C13 C14 1.498(2) . ?
C13 Zr1 2.5893(15) . ?
C14 C15 1.545(2) . ?
C14 H14A 0.9900 . ?
C14 H14B 0.9900 . ?
C15 C16 1.504(2) . ?
C15 H15A 0.9900 . ?
C15 H15B 0.9900 . ?
C16 C17 1.411(2) . ?
C16 C24 1.419(2) . ?
C16 Zr1 2.5863(15) . ?
C17 C18 1.421(2) . ?
C17 Zr1 2.5312(15) . ?
C17 H17 0.9500 . ?
C18 C19 1.405(2) . ?
C18 Zr1 2.5661(15) . ?
C18 H18 0.9500 . ?
C19 C24 1.423(2) . ?
C19 C20 1.503(2) . ?
C19 Zr1 2.6270(16) . ?
C20 C21 1.531(2) . ?
C20 H20A 0.9900 . ?
C20 H20B 0.9900 . ?
C21 C22 1.526(2) . ?
C21 H21A 0.9900 . ?
C21 H21B 0.9900 . ?
C22 C23 1.532(2) . ?
C22 H22A 0.9900 . ?
C22 H22B 0.9900 . ?
C23 C24 1.504(2) . ?
C23 H23A 0.9900 . ?
C23 H23B 0.9900 . ?
C24 Zr1 2.6063(15) . ?
N1 Zr1 2.1074(13) . ?
N2 Zr1 2.1065(13) . ?

loop_
_geom_torsion_atom_site_label_1
_geom_torsion_atom_site_label_2
_geom_torsion_atom_site_label_3
_geom_torsion_atom_site_label_4
_geom_torsion
_geom_torsion_site_symmetry_1
_geom_torsion_site_symmetry_2
_geom_torsion_site_symmetry_3
_geom_torsion_site_symmetry_4
_geom_torsion_publ_flag
C13 C5 C6 C7 0.47(18) . . . . ?
Zr1 C5 C6 C7 -69.09(11) . . . . ?
C13 C5 C6 Zr1 69.56(11) . . . . ?
C5 C6 C7 C12 0.97(17) . . . . ?
Zr1 C6 C7 C12 -65.51(11) . . . . ?
C5 C6 C7 C8 -172.58(15) . . . . ?
Zr1 C6 C7 C8 120.94(16) . . . . ?
C5 C6 C7 Zr1 66.47(11) . . . . ?
C6 C7 C8 C9 -170.45(16) . . . . ?
C12 C7 C8 C9 16.9(2) . . . . ?
Zr1 C7 C8 C9 -75.75(17) . . . . ?
C7 C8 C9 C10 -47.06(19) . . . . ?
C8 C9 C10 C11 64.7(2) . . . . ?
C9 C10 C11 C12 -46.2(2) . . . . ?
C6 C7 C12 C13 -2.03(17) . . . . ?
C8 C7 C12 C13 172.02(14) . . . . ?
Zr1 C7 C12 C13 -66.29(11) . . . . ?
C6 C7 C12 C11 -175.17(14) . . . . ?
C8 C7 C12 C11 -1.1(2) . . . . ?
Zr1 C7 C12 C11 120.57(15) . . . . ?
C6 C7 C12 Zr1 64.26(10) . . . . ?
C8 C7 C12 Zr1 -121.68(14) . . . . ?
C10 C11 C12 C7 15.4(2) . . . . ?
C10 C11 C12 C13 -156.31(16) . . . . ?
C10 C11 C12 Zr1 108.55(14) . . . . ?
C6 C5 C13 C12 -1.71(18) . . . . ?
Zr1 C5 C13 C12 66.95(11) . . . . ?
C6 C5 C13 C14 178.78(15) . . . . ?
Zr1 C5 C13 C14 -112.56(15) . . . . ?
C6 C5 C13 Zr1 -68.66(11) . . . . ?
C7 C12 C13 C5 2.31(17) . . . . ?
C11 C12 C13 C5 174.97(15) . . . . ?
Zr1 C12 C13 C5 -64.87(11) . . . . ?
C7 C12 C13 C14 -178.17(14) . . . . ?
C11 C12 C13 C14 -5.5(3) . . . . ?
Zr1 C12 C13 C14 114.65(15) . . . . ?
C7 C12 C13 Zr1 67.18(11) . . . . ?
C11 C12 C13 Zr1 -120.17(16) . . . . ?
C5 C13 C14 C15 120.86(18) . . . . ?
C12 C13 C14 C15 -58.6(2) . . . . ?
Zr1 C13 C14 C15 32.92(17) . . . . ?
C13 C14 C15 C16 -40.78(19) . . . . ?
C14 C15 C16 C17 119.92(18) . . . . ?
C14 C15 C16 C24 -60.0(2) . . . . ?
C14 C15 C16 Zr1 31.61(18) . . . . ?
C24 C16 C17 C18 -1.81(18) . . . . ?
C15 C16 C17 C18 178.29(15) . . . . ?
Zr1 C16 C17 C18 -68.88(11) . . . . ?
C24 C16 C17 Zr1 67.08(11) . . . . ?
C15 C16 C17 Zr1 -112.83(16) . . . . ?
C16 C17 C18 C19 0.41(18) . . . . ?
Zr1 C17 C18 C19 -69.14(11) . . . . ?
C16 C17 C18 Zr1 69.55(11) . . . . ?
C17 C18 C19 C24 1.15(17) . . . . ?
Zr1 C18 C19 C24 -65.14(11) . . . . ?
C17 C18 C19 C20 -171.68(15) . . . . ?
Zr1 C18 C19 C20 122.03(17) . . . . ?
C17 C18 C19 Zr1 66.29(11) . . . . ?
C18 C19 C20 C21 -171.11(16) . . . . ?
C24 C19 C20 C21 17.0(2) . . . . ?
Zr1 C19 C20 C21 -75.49(16) . . . . ?
C19 C20 C21 C22 -47.15(18) . . . . ?
C20 C21 C22 C23 65.75(18) . . . . ?
C21 C22 C23 C24 -48.55(18) . . . . ?
C17 C16 C24 C19 2.51(17) . . . . ?
C15 C16 C24 C19 -177.58(14) . . . . ?
Zr1 C16 C24 C19 67.53(11) . . . . ?
C17 C16 C24 C23 175.66(15) . . . . ?
C15 C16 C24 C23 -4.4(3) . . . . ?
Zr1 C16 C24 C23 -119.32(16) . . . . ?
C17 C16 C24 Zr1 -65.02(11) . . . . ?
C15 C16 C24 Zr1 114.89(15) . . . . ?
C18 C19 C24 C16 -2.28(17) . . . . ?
C20 C19 C24 C16 171.16(14) . . . . ?
Zr1 C19 C24 C16 -66.43(11) . . . . ?
C18 C19 C24 C23 -175.89(14) . . . . ?
C20 C19 C24 C23 -2.5(2) . . . . ?
Zr1 C19 C24 C23 119.96(15) . . . . ?
C18 C19 C24 Zr1 64.15(11) . . . . ?
C20 C19 C24 Zr1 -122.41(14) . . . . ?
C22 C23 C24 C16 -154.34(16) . . . . ?
C22 C23 C24 C19 17.9(2) . . . . ?
C22 C23 C24 Zr1 111.00(13) . . . . ?
